data_7120349
loop_
_publ_author_name
'L\'opez-P\'erez, Borja'
'Maestro, Miguel A.'
'Mouri\~no, Antonio'

_publ_section_title
;
 Total Synthesis of 1\a,25-Dihydroxyvitamin D3 (Calcitriol) Through a
 Si-Assisted Allylic Substitution
;
_journal_name_full 'Chem. Commun.'
_journal_paper_doi 10.1039/C7CC04690A
_journal_year 2017
_chemical_absolute_configuration ad
_chemical_formula_moiety 'C14 H26 O2'
_chemical_formula_sum 'C14 H26 O2'
_chemical_formula_weight 226.35
_chemical_name_systematic
; 
 ? 
;
_space_group_IT_number 19
_symmetry_cell_setting orthorhombic
_symmetry_space_group_name_Hall 'P 2ac 2ab'
_symmetry_space_group_name_H-M 'P 21 21 21'
_atom_sites_solution_hydrogens geom
_atom_sites_solution_primary direct
_atom_sites_solution_secondary difmap
_audit_creation_method SHELXL-97
_audit_update_record
;
2017-02-22 deposited with the CCDC.
2017-06-28 downloaded from the CCDC.
;
_cell_angle_alpha 90.00
_cell_angle_beta 90.00
_cell_angle_gamma 90.00
_cell_formula_units_Z 4
_cell_length_a 7.2799(7)
_cell_length_b 11.4069(11)
_cell_length_c 16.0415(16)
_cell_measurement_temperature 100(2)
_cell_volume 1332.1(2)
_computing_cell_refinement 'SAINT V7.68A (Bruker, 2009) in Apex2 suite'
_computing_data_collection 'Apex2, Bruker Instr. Service v2010, 1-2'
_computing_data_reduction 'SAINT and XPREP Version 2008/2 (Bruker)'
_computing_structure_refinement 'XL Version 2008/4'
_computing_structure_solution 'XS Version 2008/1'
_diffrn_ambient_temperature 100(2)
_diffrn_measured_fraction_theta_full 0.997
_diffrn_measured_fraction_theta_max 0.997
_diffrn_measurement_device_type 'CCD area detector'
_diffrn_measurement_method 'phi and omega scans'
_diffrn_radiation_monochromator graphite
_diffrn_radiation_source 'fine-focus sealed tube'
_diffrn_radiation_type MoK\a
_diffrn_radiation_wavelength 0.71073
_diffrn_reflns_av_R_equivalents 0.0721
_diffrn_reflns_av_sigmaI/netI 0.0393
_diffrn_reflns_limit_h_max 8
_diffrn_reflns_limit_h_min -9
_diffrn_reflns_limit_k_max 14
_diffrn_reflns_limit_k_min -14
_diffrn_reflns_limit_l_max 19
_diffrn_reflns_limit_l_min -19
_diffrn_reflns_number 24726
_diffrn_reflns_theta_full 26.13
_diffrn_reflns_theta_max 26.13
_diffrn_reflns_theta_min 2.19
_exptl_absorpt_coefficient_mu 0.073
_exptl_absorpt_correction_T_max 0.9856
_exptl_absorpt_correction_T_min 0.9645
_exptl_absorpt_correction_type multi-scan
_exptl_absorpt_process_details
;
 Siemens SADABS program multi-scan Version 2008/1
 Blessing, Acta Cryst. (1995) A51 33-38 
;
_exptl_crystal_colour colourles
_exptl_crystal_density_diffrn 1.129
_exptl_crystal_density_method 'not measured'
_exptl_crystal_description block
_exptl_crystal_F_000 504
_exptl_crystal_size_max 0.50
_exptl_crystal_size_mid 0.26
_exptl_crystal_size_min 0.20
_refine_diff_density_max 0.304
_refine_diff_density_min -0.283
_refine_diff_density_rms 0.045
_refine_ls_abs_structure_details 'Flack H D (1983), Acta Cryst. A39, 876-881'
_refine_ls_abs_structure_Flack 1.1(19)
_refine_ls_extinction_coef 0.027(6)
_refine_ls_extinction_expression Fc^*^=kFc[1+0.001xFc^2^\l^3^/sin(2\q)]^-1/4^
_refine_ls_extinction_method SHELXL
_refine_ls_goodness_of_fit_ref 1.053
_refine_ls_hydrogen_treatment noref
_refine_ls_matrix_type full
_refine_ls_number_parameters 146
_refine_ls_number_reflns 2635
_refine_ls_number_restraints 0
_refine_ls_restrained_S_all 1.053
_refine_ls_R_factor_all 0.0643
_refine_ls_R_factor_gt 0.0510
_refine_ls_shift/su_max 0.000
_refine_ls_shift/su_mean 0.000
_refine_ls_structure_factor_coef Fsqd
_refine_ls_weighting_details 'calc w=1/[\s^2^(Fo^2^)+(0.0968P)^2^+0.0000P] where P=(Fo^2^+2Fc^2^)/3'
_refine_ls_weighting_scheme calc
_refine_ls_wR_factor_gt 0.1403
_refine_ls_wR_factor_ref 0.1487
_reflns_number_gt 2100
_reflns_number_total 2635
_reflns_threshold_expression >2sigma(I)
_cod_data_source_file c7cc04690a2.cif
_cod_data_source_block blp1
_cod_original_sg_symbol_H-M P2(1)2(1)2(1)
_cod_database_code 7120349

loop_
_symmetry_equiv_pos_as_xyz
'x, y, z'
'-x+1/2, -y, z+1/2'
'-x, y+1/2, -z+1/2'
'x+1/2, -y+1/2, -z'

loop_
_atom_site_label
_atom_site_type_symbol
_atom_site_fract_x
_atom_site_fract_y
_atom_site_fract_z
_atom_site_U_iso_or_equiv
_atom_site_adp_type
_atom_site_occupancy
_atom_site_symmetry_multiplicity
_atom_site_calc_flag
_atom_site_refinement_flags
C8 C 0.9702(3) 0.7740(2) 0.16990(14) 0.0338(5) Uani 1 1 d .
H8A H 0.9139 0.8525 0.1807 0.041 Uiso 1 1 calc R
O1 O 0.9841(2) 0.75507(14) 0.08142(10) 0.0401(5) Uani 1 1 d .
H1A H 1.0740 0.7111 0.0714 0.060 Uiso 1 1 calc R
O2 O 0.2663(2) 0.37599(15) 0.50446(10) 0.0397(5) Uani 1 1 d .
H2A H 0.1941 0.3621 0.4648 0.060 Uiso 1 1 calc R
C9 C 1.1634(3) 0.7709(2) 0.20618(15) 0.0352(6) Uani 1 1 d .
H9A H 1.2383 0.8339 0.1808 0.042 Uiso 1 1 calc R
H9B H 1.2219 0.6948 0.1928 0.042 Uiso 1 1 calc R
C11 C 1.1576(3) 0.7873(2) 0.30092(15) 0.0360(6) Uani 1 1 d .
H11A H 1.2838 0.7801 0.3234 0.043 Uiso 1 1 calc R
H11B H 1.1132 0.8674 0.3136 0.043 Uiso 1 1 calc R
C12 C 1.0342(3) 0.6987(2) 0.34444(14) 0.0345(6) Uani 1 1 d .
H12A H 1.0271 0.7179 0.4045 0.041 Uiso 1 1 calc R
H12B H 1.0884 0.6195 0.3390 0.041 Uiso 1 1 calc R
C13 C 0.8389(3) 0.69827(19) 0.30715(14) 0.0310(5) Uani 1 1 d .
C14 C 0.8569(3) 0.6802(2) 0.21200(14) 0.0318(5) Uani 1 1 d .
H14A H 0.9260 0.6052 0.2044 0.038 Uiso 1 1 calc R
C15 C 0.6616(3) 0.6559(2) 0.18314(15) 0.0363(6) Uani 1 1 d .
H15A H 0.6607 0.6114 0.1301 0.044 Uiso 1 1 calc R
H15B H 0.5919 0.7296 0.1756 0.044 Uiso 1 1 calc R
C16 C 0.5816(3) 0.5824(2) 0.25483(14) 0.0349(6) Uani 1 1 d .
H16A H 0.5671 0.4997 0.2372 0.042 Uiso 1 1 calc R
H16B H 0.4597 0.6131 0.2713 0.042 Uiso 1 1 calc R
C17 C 0.7183(3) 0.5906(2) 0.32951(14) 0.0311(5) Uani 1 1 d .
H17A H 0.7996 0.5201 0.3265 0.037 Uiso 1 1 calc R
C18 C 0.7379(3) 0.8120(2) 0.32888(15) 0.0359(5) Uani 1 1 d .
H18A H 0.6145 0.8104 0.3044 0.054 Uiso 1 1 calc R
H18B H 0.8062 0.8790 0.3065 0.054 Uiso 1 1 calc R
H18C H 0.7282 0.8194 0.3896 0.054 Uiso 1 1 calc R
C20 C 0.6219(3) 0.5869(2) 0.41474(14) 0.0345(5) Uani 1 1 d .
H20A H 0.5368 0.6556 0.4181 0.041 Uiso 1 1 calc R
C21 C 0.7575(3) 0.5953(3) 0.48771(14) 0.0440(6) Uani 1 1 d .
H21A H 0.8312 0.6667 0.4821 0.066 Uiso 1 1 calc R
H21B H 0.8386 0.5267 0.4873 0.066 Uiso 1 1 calc R
H21C H 0.6893 0.5977 0.5404 0.066 Uiso 1 1 calc R
C22 C 0.5069(3) 0.4751(2) 0.42355(16) 0.0356(6) Uani 1 1 d .
H22A H 0.4484 0.4573 0.3693 0.043 Uiso 1 1 calc R
H22B H 0.5893 0.4090 0.4376 0.043 Uiso 1 1 calc R
C23 C 0.3589(3) 0.4846(2) 0.48982(16) 0.0388(6) Uani 1 1 d .
H23A H 0.4154 0.5117 0.5426 0.047 Uiso 1 1 calc R
H23B H 0.2679 0.5442 0.4723 0.047 Uiso 1 1 calc R

loop_
_atom_site_aniso_label
_atom_site_aniso_U_11
_atom_site_aniso_U_22
_atom_site_aniso_U_33
_atom_site_aniso_U_23
_atom_site_aniso_U_13
_atom_site_aniso_U_12
C8 0.0274(11) 0.0391(13) 0.0349(13) -0.0010(10) 0.0014(10) 0.0028(10)
O1 0.0348(10) 0.0480(10) 0.0375(10) 0.0014(7) 0.0064(8) 0.0081(8)
O2 0.0261(9) 0.0510(10) 0.0420(10) 0.0060(7) -0.0022(8) -0.0093(7)
C9 0.0252(11) 0.0384(13) 0.0420(14) 0.0034(10) 0.0031(10) 0.0017(10)
C11 0.0234(11) 0.0424(13) 0.0423(14) -0.0006(10) -0.0026(10) -0.0032(10)
C12 0.0260(11) 0.0393(13) 0.0381(13) 0.0002(10) -0.0025(10) -0.0008(10)
C13 0.0244(11) 0.0299(11) 0.0387(13) -0.0022(9) 0.0001(10) -0.0013(9)
C14 0.0253(11) 0.0350(12) 0.0350(12) -0.0009(9) -0.0001(10) 0.0036(10)
C15 0.0279(11) 0.0458(14) 0.0353(13) 0.0015(10) -0.0054(10) -0.0017(11)
C16 0.0254(12) 0.0379(13) 0.0414(14) -0.0048(11) -0.0006(10) -0.0020(9)
C17 0.0267(11) 0.0332(12) 0.0334(12) 0.0008(10) -0.0001(9) 0.0000(9)
C18 0.0270(11) 0.0343(12) 0.0465(14) -0.0007(11) 0.0012(11) -0.0001(10)
C20 0.0290(12) 0.0378(12) 0.0366(12) -0.0015(10) 0.0029(10) 0.0011(10)
C21 0.0387(15) 0.0562(16) 0.0373(14) -0.0020(12) -0.0020(12) -0.0078(13)
C22 0.0324(13) 0.0351(12) 0.0394(13) 0.0001(10) 0.0062(11) 0.0008(10)
C23 0.0278(12) 0.0409(13) 0.0477(15) -0.0012(11) 0.0050(11) 0.0007(11)

loop_
_atom_type_symbol
_atom_type_description
_atom_type_scat_dispersion_real
_atom_type_scat_dispersion_imag
_atom_type_scat_source
C C 0.0033 0.0016 'International Tables Vol C Tables 4.2.6.8 and 6.1.1.4'
H H 0.0000 0.0000 'International Tables Vol C Tables 4.2.6.8 and 6.1.1.4'
O O 0.0106 0.0060 'International Tables Vol C Tables 4.2.6.8 and 6.1.1.4'

loop_
_geom_angle_atom_site_label_1
_geom_angle_atom_site_label_2
_geom_angle_atom_site_label_3
_geom_angle
O1 C8 C14 111.93(18)
O1 C8 C9 107.96(19)
C14 C8 C9 108.50(18)
O1 C8 H8A 109.5
C14 C8 H8A 109.5
C9 C8 H8A 109.5
C8 O1 H1A 109.5
C23 O2 H2A 109.5
C8 C9 C11 110.54(19)
C8 C9 H9A 109.5
C11 C9 H9A 109.5
C8 C9 H9B 109.5
C11 C9 H9B 109.5
H9A C9 H9B 108.1
C12 C11 C9 113.0(2)
C12 C11 H11A 109.0
C9 C11 H11A 109.0
C12 C11 H11B 109.0
C9 C11 H11B 109.0
H11A C11 H11B 107.8
C11 C12 C13 111.63(19)
C11 C12 H12A 109.3
C13 C12 H12A 109.3
C11 C12 H12B 109.3
C13 C12 H12B 109.3
H12A C12 H12B 108.0
C18 C13 C12 110.58(19)
C18 C13 C14 112.24(19)
C12 C13 C14 107.77(19)
C18 C13 C17 110.26(18)
C12 C13 C17 115.75(19)
C14 C13 C17 99.82(17)
C8 C14 C15 120.24(19)
C8 C14 C13 113.16(19)
C15 C14 C13 104.22(19)
C8 C14 H14A 106.1
C15 C14 H14A 106.1
C13 C14 H14A 106.1
C14 C15 C16 103.05(18)
C14 C15 H15A 111.2
C16 C15 H15A 111.2
C14 C15 H15B 111.2
C16 C15 H15B 111.2
H15A C15 H15B 109.1
C15 C16 C17 107.45(18)
C15 C16 H16A 110.2
C17 C16 H16A 110.2
C15 C16 H16B 110.2
C17 C16 H16B 110.2
H16A C16 H16B 108.5
C20 C17 C13 119.05(18)
C20 C17 C16 112.95(18)
C13 C17 C16 103.36(17)
C20 C17 H17A 106.9
C13 C17 H17A 106.9
C16 C17 H17A 106.9
C13 C18 H18A 109.5
C13 C18 H18B 109.5
H18A C18 H18B 109.5
C13 C18 H18C 109.5
H18A C18 H18C 109.5
H18B C18 H18C 109.5
C22 C20 C21 109.4(2)
C22 C20 C17 110.75(18)
C21 C20 C17 112.5(2)
C22 C20 H20A 108.0
C21 C20 H20A 108.0
C17 C20 H20A 108.0
C20 C21 H21A 109.5
C20 C21 H21B 109.5
H21A C21 H21B 109.5
C20 C21 H21C 109.5
H21A C21 H21C 109.5
H21B C21 H21C 109.5
C23 C22 C20 113.17(19)
C23 C22 H22A 108.9
C20 C22 H22A 108.9
C23 C22 H22B 108.9
C20 C22 H22B 108.9
H22A C22 H22B 107.8
O2 C23 C22 112.85(19)
O2 C23 H23A 109.0
C22 C23 H23A 109.0
O2 C23 H23B 109.0
C22 C23 H23B 109.0
H23A C23 H23B 107.8

loop_
_geom_bond_atom_site_label_1
_geom_bond_atom_site_label_2
_geom_bond_distance
C8 O1 1.439(3)
C8 C14 1.510(3)
C8 C9 1.523(3)
C8 H8A 1.0000
O1 H1A 0.8400
O2 C23 1.430(3)
O2 H2A 0.8400
C9 C11 1.532(3)
C9 H9A 0.9900
C9 H9B 0.9900
C11 C12 1.522(3)
C11 H11A 0.9900
C11 H11B 0.9900
C12 C13 1.542(3)
C12 H12A 0.9900
C12 H12B 0.9900
C13 C18 1.532(3)
C13 C14 1.546(3)
C13 C17 1.551(3)
C14 C15 1.521(3)
C14 H14A 1.0000
C15 C16 1.538(3)
C15 H15A 0.9900
C15 H15B 0.9900
C16 C17 1.560(3)
C16 H16A 0.9900
C16 H16B 0.9900
C17 C20 1.537(3)
C17 H17A 1.0000
C18 H18A 0.9800
C18 H18B 0.9800
C18 H18C 0.9800
C20 C22 1.532(3)
C20 C21 1.534(3)
C20 H20A 1.0000
C21 H21A 0.9800
C21 H21B 0.9800
C21 H21C 0.9800
C22 C23 1.518(3)
C22 H22A 0.9900
C22 H22B 0.9900
C23 H23A 0.9900
C23 H23B 0.9900

loop_
_geom_hbond_atom_site_label_D
_geom_hbond_atom_site_label_H
_geom_hbond_atom_site_label_A
_geom_hbond_distance_DH
_geom_hbond_distance_HA
_geom_hbond_distance_DA
_geom_hbond_angle_DHA
_geom_hbond_site_symmetry_A
O1 H1A O2 0.84 1.87 2.657(2) 155.8 2_664
O2 H2A O1 0.84 1.93 2.669(2) 146.1 3_645

loop_
_geom_torsion_atom_site_label_1
_geom_torsion_atom_site_label_2
_geom_torsion_atom_site_label_3
_geom_torsion_atom_site_label_4
_geom_torsion
O1 C8 C9 C11 -178.52(18)
C14 C8 C9 C11 -57.0(3)
C8 C9 C11 C12 55.2(3)
C9 C11 C12 C13 -54.0(3)
C11 C12 C13 C18 -69.5(2)
C11 C12 C13 C14 53.5(2)
C11 C12 C13 C17 164.17(19)
O1 C8 C14 C15 -55.9(3)
C9 C8 C14 C15 -174.9(2)
O1 C8 C14 C13 -179.83(18)
C9 C8 C14 C13 61.1(2)
C18 C13 C14 C8 63.1(2)
C12 C13 C14 C8 -58.9(2)
C17 C13 C14 C8 179.88(18)
C18 C13 C14 C15 -69.2(2)
C12 C13 C14 C15 168.76(18)
C17 C13 C14 C15 47.5(2)
C8 C14 C15 C16 -165.2(2)
C13 C14 C15 C16 -37.1(2)
C14 C15 C16 C17 12.1(2)
C18 C13 C17 C20 -46.3(3)
C12 C13 C17 C20 80.1(3)
C14 C13 C17 C20 -164.55(19)
C18 C13 C17 C16 79.9(2)
C12 C13 C17 C16 -153.7(2)
C14 C13 C17 C16 -38.4(2)
C15 C16 C17 C20 146.91(19)
C15 C16 C17 C13 16.9(2)
C13 C17 C20 C22 178.73(19)
C16 C17 C20 C22 57.2(2)
C13 C17 C20 C21 -58.4(3)
C16 C17 C20 C21 -179.9(2)
C21 C20 C22 C23 75.8(3)
C17 C20 C22 C23 -159.6(2)
C20 C22 C23 O2 -173.22(19)
